data_7044602
loop_
_publ_author_name
'Broomfield, Lewis Marc'
'Alonso-Moreno, Carlos'
'Martin, Eddy'
'Shafir, Alexandr'
'Posadas, Inmaculada'
'Ce\~na, Valent\'in'
'Castro-Osma, Jos\'e Antonio'

_publ_section_title
;
 Aminophosphine Ligands as a Privileged Platform for Development of
 Antitumoral Ruthenium(II) Arene Complexes
;
_journal_name_full 'Dalton Trans.'
_journal_paper_doi 10.1039/C7DT03369A
_journal_year 2017
_chemical_formula_sum 'C50 H60 Cl4 N2 P2 Ru2'
_chemical_formula_weight 1094.88
_space_group_IT_number 15
_space_group_name_Hall '-C 2yc'
_symmetry_cell_setting monoclinic
_symmetry_space_group_name_Hall '-C 2yc'
_symmetry_space_group_name_H-M 'C 1 2/c 1'
_atom_sites_solution_hydrogens mixed
_audit_creation_method SHELXL-2014/7
_audit_update_record
;
2017-05-29 deposited with the CCDC.
2017-10-30 downloaded from the CCDC.
;
_cell_angle_alpha 90
_cell_angle_beta 111.7051(15)
_cell_angle_gamma 90
_cell_formula_units_Z 4
_cell_length_a 19.7175(12)
_cell_length_b 13.6257(8)
_cell_length_c 19.4388(12)
_cell_measurement_reflns_used 9449
_cell_measurement_temperature 100(2)
_cell_measurement_theta_max 34.53
_cell_measurement_theta_min 2.22
_cell_volume 4852.2(5)
_computing_cell_refinement 'Bruker APEX2 v2011.4-0'
_computing_data_collection 'Bruker APEX2 v2011.4-0'
_computing_data_reduction 'Bruker SAINT V7.60A'
_computing_molecular_graphics 'Bruker SHELXTL'
_computing_publication_material 'Bruker SHELXTL'
_computing_structure_refinement 'SHELXL-2014 (Sheldrick, 2014)'
_computing_structure_solution Sir2011
_diffrn_ambient_temperature 100(2)
_diffrn_detector_area_resol_mean 512
_diffrn_detector_type '4K CCD area detector APEX II'
_diffrn_measured_fraction_theta_full 1.000
_diffrn_measured_fraction_theta_max 0.949
_diffrn_measurement_device_type 'APEX DUO Kappa 4-axis goniometer'
_diffrn_measurement_method
;
 Fullsphere data collection, phi and omega scans
;
_diffrn_measurement_specimen_support 'magnetic support with MicroMount'
_diffrn_radiation_monochromator 'Quazar MX Multilayer Optics'
_diffrn_radiation_type MoK\a
_diffrn_radiation_wavelength 0.71073
_diffrn_reflns_av_R_equivalents 0.0232
_diffrn_reflns_av_unetI/netI 0.0176
_diffrn_reflns_Laue_measured_fraction_full 1.000
_diffrn_reflns_Laue_measured_fraction_max 0.949
_diffrn_reflns_limit_h_max 31
_diffrn_reflns_limit_h_min -26
_diffrn_reflns_limit_k_max 21
_diffrn_reflns_limit_k_min -21
_diffrn_reflns_limit_l_max 30
_diffrn_reflns_limit_l_min -28
_diffrn_reflns_number 50883
_diffrn_reflns_point_group_measured_fraction_full 1.000
_diffrn_reflns_point_group_measured_fraction_max 0.949
_diffrn_reflns_theta_full 25.242
_diffrn_reflns_theta_max 34.889
_diffrn_reflns_theta_min 1.863
_diffrn_source 'Microfocus source E025 IuS'
_diffrn_source_current 0.6
_diffrn_source_power 50
_diffrn_source_size '0.2 mm x 0.2 mm fine focus'
_diffrn_source_type 'Bruker APEX DUO'
_exptl_absorpt_coefficient_mu 0.945
_exptl_absorpt_correction_T_max 0.937
_exptl_absorpt_correction_T_min 0.86
_exptl_absorpt_correction_type empirical
_exptl_absorpt_process_details
; 
 SADABS Version 2008/1 Bruker-Nonius
 Blessing, Acta Cryst. (1995) A51 33-38
;
_exptl_crystal_colour orange
_exptl_crystal_density_diffrn 1.499
_exptl_crystal_description block
_exptl_crystal_F_000 2240
_exptl_crystal_size_max 0.25
_exptl_crystal_size_mid 0.10
_exptl_crystal_size_min 0.07
_refine_diff_density_max 1.534
_refine_diff_density_min -0.625
_refine_diff_density_rms 0.091
_refine_ls_extinction_method none
_refine_ls_goodness_of_fit_ref 1.059
_refine_ls_hydrogen_treatment noref
_refine_ls_matrix_type full
_refine_ls_number_parameters 304
_refine_ls_number_reflns 10063
_refine_ls_number_restraints 17
_refine_ls_restrained_S_all 1.063
_refine_ls_R_factor_all 0.0356
_refine_ls_R_factor_gt 0.0282
_refine_ls_shift/su_max 0.002
_refine_ls_shift/su_mean 0.000
_refine_ls_structure_factor_coef Fsqd
_refine_ls_weighting_details 'w=1/[\s^2^(Fo^2^)+(0.0322P)^2^+7.5042P] where P=(Fo^2^+2Fc^2^)/3'
_refine_ls_weighting_scheme calc
_refine_ls_wR_factor_gt 0.0677
_refine_ls_wR_factor_ref 0.0734
_reflns_Friedel_coverage 0.000
_reflns_number_gt 8809
_reflns_number_total 10063
_reflns_threshold_expression 'I > 2\s(I)'
_cod_data_source_file c7dt03369a2.cif
_cod_data_source_block mo_LB326_0m
_cod_depositor_comments
;
The following automatic conversions were performed:

'_symmetry_cell_setting' value 'Monoclinic' changed to 'monoclinic'
according to
/home/data/users/saulius/crontab/automatic-downloads/rss-feeds/RSC/lib/dictionaries/cif_core.dic
dictionary named 'cif_core.dic' version 2.4.2 from 2011-04-26.

Automatic conversion script
Id: cif_fix_values 4973 2017-02-22 13:04:09Z antanas 
;
_cod_original_sg_symbol_H-M C2/c
_cod_database_code 7044602
_shelx_shelxl_version_number 2014/7
_shelx_space_group_comment
;
The symmetry employed for this shelxl refinement is uniquely defined
by the following loop, which should always be used as a source of
symmetry information in preference to the above space-group names.
They are only intended as comments.
;
_shelx_estimated_absorpt_t_min 0.798
_shelx_estimated_absorpt_t_max 0.937

loop_
_space_group_symop_operation_xyz
'x, y, z'
'-x, y, -z+1/2'
'x+1/2, y+1/2, z'
'-x+1/2, y+1/2, -z+1/2'
'-x, -y, -z'
'x, -y, z-1/2'
'-x+1/2, -y+1/2, -z'
'x+1/2, -y+1/2, z-1/2'

loop_
_atom_site_label
_atom_site_type_symbol
_atom_site_fract_x
_atom_site_fract_y
_atom_site_fract_z
_atom_site_U_iso_or_equiv
_atom_site_adp_type
_atom_site_occupancy
_atom_site_site_symmetry_order
_atom_site_calc_flag
_atom_site_refinement_flags_posn
_atom_site_refinement_flags_adp
_atom_site_refinement_flags_occupancy
_atom_site_disorder_assembly
_atom_site_disorder_group
Ru1 Ru 0.25002(2) 0.48869(2) 0.76865(2) 0.01705(3) Uani 1 1 d . . . . .
Cl1 Cl 0.25328(2) 0.60337(2) 0.67525(2) 0.02494(7) Uani 1 1 d . . . . .
Cl2 Cl 0.31492(2) 0.61028(2) 0.86000(2) 0.02205(6) Uani 1 1 d . . . . .
P1 P 0.36513(2) 0.43665(2) 0.77414(2) 0.02030(7) Uani 1 1 d . . . . .
N1 N 0.41770(8) 0.53223(9) 0.77641(10) 0.0315(3) Uani 1 1 d D . . . .
H1N H 0.3943(11) 0.5891(10) 0.7739(13) 0.038 Uiso 1 1 d D U . . .
C1 C 0.15420(10) 0.41425(13) 0.68782(10) 0.0334(3) Uani 1 1 d . . . . .
C2 C 0.20006(9) 0.34382(11) 0.73573(9) 0.0283(3) Uani 1 1 d . . . . .
H2 H 0.2252 0.2947 0.7152 0.034 Uiso 1 1 calc R U . . .
C3 C 0.22220(8) 0.35302(10) 0.81394(9) 0.0234(3) Uani 1 1 d . . . . .
H3 H 0.2625 0.3104 0.8466 0.028 Uiso 1 1 calc R U . . .
C4 C 0.19941(8) 0.43377(10) 0.84542(9) 0.0230(3) Uani 1 1 d . . . . .
C5 C 0.15015(9) 0.50340(11) 0.79636(10) 0.0266(3) Uani 1 1 d . . . . .
H5 H 0.1409 0.5670 0.8171 0.032 Uiso 1 1 calc R U . . .
C6 C 0.12857(9) 0.49374(12) 0.72000(11) 0.0315(3) Uani 1 1 d . . . . .
H6 H 0.1044 0.5508 0.6879 0.038 Uiso 1 1 calc R U . . .
C7 C 0.13207(15) 0.40732(19) 0.60477(12) 0.0548(6) Uani 1 1 d . . . . .
H7A H 0.0790 0.3999 0.5817 0.082 Uiso 1 1 calc R U . . .
H7B H 0.1559 0.3504 0.5926 0.082 Uiso 1 1 calc R U . . .
H7C H 0.1470 0.4672 0.5862 0.082 Uiso 1 1 calc R U . . .
C8 C 0.22138(10) 0.44585(12) 0.92804(10) 0.0307(3) Uani 1 1 d . . . . .
H8 H 0.2242 0.5178 0.9388 0.037 Uiso 1 1 calc R U . . .
C9 C 0.29509(13) 0.40140(16) 0.97355(11) 0.0430(4) Uani 1 1 d . . . . .
H9A H 0.3068 0.4156 1.0261 0.065 Uiso 1 1 calc R U . . .
H9B H 0.3327 0.4298 0.9579 0.065 Uiso 1 1 calc R U . . .
H9C H 0.2933 0.3302 0.9660 0.065 Uiso 1 1 calc R U . . .
C10 C 0.16051(14) 0.4028(2) 0.95059(13) 0.0530(6) Uani 1 1 d . . . . .
H10A H 0.1737 0.4105 1.0041 0.080 Uiso 1 1 calc R U . . .
H10B H 0.1544 0.3329 0.9378 0.080 Uiso 1 1 calc R U . . .
H10C H 0.1147 0.4375 0.9243 0.080 Uiso 1 1 calc R U . . .
C11 C 0.41431(8) 0.36447(11) 0.85620(9) 0.0236(3) Uani 1 1 d . . . . .
C12 C 0.46922(9) 0.40809(14) 0.91642(11) 0.0348(4) Uani 1 1 d . . . . .
H12 H 0.4844 0.4733 0.9122 0.042 Uiso 1 1 calc R U . . .
C13 C 0.50191(11) 0.35666(17) 0.98264(12) 0.0448(5) Uani 1 1 d . . . . .
H13 H 0.5397 0.3864 1.0229 0.054 Uiso 1 1 calc R U . . .
C14 C 0.47929(12) 0.26264(17) 0.98954(11) 0.0438(5) Uani 1 1 d . . . . .
H14 H 0.5007 0.2284 1.0350 0.053 Uiso 1 1 calc R U . . .
C15 C 0.42537(11) 0.21807(13) 0.93030(10) 0.0340(4) Uani 1 1 d . . . . .
H15 H 0.4103 0.1531 0.9352 0.041 Uiso 1 1 calc R U . . .
C16 C 0.39322(9) 0.26804(11) 0.86373(9) 0.0253(3) Uani 1 1 d . . . . .
H16 H 0.3568 0.2367 0.8231 0.030 Uiso 1 1 calc R U . . .
C17 C 0.36414(9) 0.35957(10) 0.69652(9) 0.0235(3) Uani 1 1 d . . . . .
C18 C 0.32065(13) 0.38817(14) 0.62504(10) 0.0395(4) Uani 1 1 d . . . . .
H18 H 0.2894 0.4434 0.6179 0.047 Uiso 1 1 calc R U . . .
C19 C 0.32250(15) 0.33645(17) 0.56382(11) 0.0482(5) Uani 1 1 d . . . . .
H19 H 0.2926 0.3567 0.5153 0.058 Uiso 1 1 calc R U . . .
C20 C 0.36752(11) 0.25592(13) 0.57348(10) 0.0350(4) Uani 1 1 d . . . . .
H20 H 0.3683 0.2205 0.5317 0.042 Uiso 1 1 calc R U . . .
C21 C 0.41101(10) 0.22725(11) 0.64343(10) 0.0306(3) Uani 1 1 d . . . . .
H21 H 0.4425 0.1724 0.6500 0.037 Uiso 1 1 calc R U . . .
C22 C 0.40935(9) 0.27812(11) 0.70522(10) 0.0274(3) Uani 1 1 d . . . . .
H22 H 0.4393 0.2570 0.7535 0.033 Uiso 1 1 calc R U . . .
C23 C 0.49756(11) 0.53502(15) 0.78874(11) 0.0168(3) Uani 0.6 1 d D . P A 1
H23 H 0.5224 0.4755 0.8169 0.020 Uiso 0.6 1 calc R U P A 1
C24 C 0.53339(17) 0.6277(2) 0.83122(16) 0.0241(5) Uani 0.6 1 d D . P A 1
H24A H 0.5281 0.6280 0.8799 0.029 Uiso 0.6 1 calc R U P A 1
H24B H 0.5862 0.6267 0.8401 0.029 Uiso 0.6 1 calc R U P A 1
C25 C 0.49934(15) 0.72113(17) 0.78898(15) 0.0295(5) Uani 0.6 1 d D . P A 1
H25A H 0.4482 0.7266 0.7859 0.035 Uiso 0.6 1 calc R U P A 1
H25B H 0.5265 0.7789 0.8164 0.035 Uiso 0.6 1 calc R U P A 1
C23' C 0.53987(15) 0.5452(2) 0.77651(17) 0.0206(6) Uani 0.4 1 d D . P B 2
H23' H 0.5488 0.4866 0.8097 0.025 Uiso 0.4 1 calc R U P B 2
C24' C 0.5574(3) 0.6382(3) 0.8240(2) 0.0272(8) Uani 0.4 1 d D . P B 2
H24C H 0.5290 0.6381 0.8566 0.033 Uiso 0.4 1 calc R U P B 2
H24D H 0.6099 0.6384 0.8558 0.033 Uiso 0.4 1 calc R U P B 2
C25' C 0.53947(18) 0.7307(3) 0.7762(2) 0.0350(9) Uani 0.4 1 d D . P B 2
H25C H 0.5489 0.7893 0.8086 0.042 Uiso 0.4 1 calc R U P B 2
H25D H 0.5716 0.7344 0.7474 0.042 Uiso 0.4 1 calc R U P B 2

loop_
_atom_site_aniso_label
_atom_site_aniso_U_11
_atom_site_aniso_U_22
_atom_site_aniso_U_33
_atom_site_aniso_U_23
_atom_site_aniso_U_13
_atom_site_aniso_U_12
Ru1 0.02387(5) 0.01149(4) 0.02010(5) -0.00076(3) 0.01315(4) -0.00198(3)
Cl1 0.03940(18) 0.01552(12) 0.02552(15) 0.00298(11) 0.01856(14) 0.00015(12)
Cl2 0.02790(15) 0.01620(12) 0.02316(14) -0.00302(10) 0.01073(12) -0.00075(10)
P1 0.02717(16) 0.01311(13) 0.02820(17) -0.00331(12) 0.01908(14) -0.00284(11)
N1 0.0336(7) 0.0150(5) 0.0606(10) -0.0085(5) 0.0345(7) -0.0053(5)
C1 0.0400(9) 0.0301(7) 0.0291(8) -0.0050(6) 0.0115(7) -0.0183(7)
C2 0.0397(8) 0.0177(6) 0.0350(8) -0.0074(5) 0.0224(7) -0.0114(5)
C3 0.0334(7) 0.0134(5) 0.0331(7) 0.0002(5) 0.0236(6) -0.0019(5)
C4 0.0315(7) 0.0157(5) 0.0309(7) 0.0010(5) 0.0222(6) 0.0000(5)
C5 0.0256(6) 0.0196(6) 0.0412(9) 0.0021(5) 0.0199(6) 0.0007(5)
C6 0.0250(7) 0.0285(7) 0.0386(9) 0.0048(6) 0.0089(6) -0.0066(5)
C7 0.0707(15) 0.0552(13) 0.0295(9) -0.0099(9) 0.0080(10) -0.0312(12)
C8 0.0454(9) 0.0265(7) 0.0319(8) 0.0003(6) 0.0278(7) 0.0014(6)
C9 0.0608(13) 0.0444(10) 0.0292(8) 0.0069(8) 0.0228(9) 0.0117(9)
C10 0.0692(15) 0.0632(14) 0.0488(12) -0.0019(10) 0.0476(12) -0.0102(12)
C11 0.0239(6) 0.0228(6) 0.0280(7) -0.0048(5) 0.0141(5) 0.0028(5)
C12 0.0275(7) 0.0328(8) 0.0425(9) -0.0132(7) 0.0111(7) 0.0037(6)
C13 0.0339(9) 0.0507(11) 0.0405(10) -0.0156(9) 0.0029(7) 0.0155(8)
C14 0.0476(10) 0.0504(11) 0.0311(9) -0.0005(8) 0.0120(8) 0.0261(9)
C15 0.0449(9) 0.0326(8) 0.0313(8) 0.0058(6) 0.0221(7) 0.0148(7)
C16 0.0317(7) 0.0226(6) 0.0277(7) 0.0004(5) 0.0180(6) 0.0042(5)
C17 0.0344(7) 0.0150(5) 0.0300(7) -0.0033(5) 0.0223(6) -0.0032(5)
C18 0.0658(13) 0.0296(8) 0.0302(8) 0.0022(6) 0.0260(9) 0.0143(8)
C19 0.0763(15) 0.0449(11) 0.0291(9) -0.0013(8) 0.0262(10) 0.0175(10)
C20 0.0534(10) 0.0285(7) 0.0349(8) -0.0102(6) 0.0301(8) -0.0056(7)
C21 0.0445(9) 0.0195(6) 0.0410(9) -0.0063(6) 0.0313(8) -0.0024(6)
C22 0.0363(8) 0.0221(6) 0.0329(8) -0.0032(5) 0.0234(6) 0.0012(5)
C23 0.0181(8) 0.0149(8) 0.0207(9) -0.0004(7) 0.0111(7) -0.0003(6)
C24 0.0231(13) 0.0253(11) 0.0270(13) -0.0085(9) 0.0131(11) -0.0044(10)
C25 0.0283(12) 0.0167(9) 0.0481(16) -0.0081(10) 0.0193(12) -0.0037(8)
C23' 0.0256(15) 0.0176(13) 0.0226(15) 0.0012(11) 0.0137(12) 0.0024(11)
C24' 0.024(2) 0.030(2) 0.026(2) -0.0107(15) 0.0078(17) -0.0007(16)
C25' 0.037(2) 0.0170(15) 0.059(3) -0.0069(16) 0.026(2) -0.0047(14)

loop_
_atom_type_symbol
_atom_type_description
_atom_type_scat_dispersion_real
_atom_type_scat_dispersion_imag
_atom_type_scat_source
C C 0.0033 0.0016 'International Tables Vol C Tables 4.2.6.8 and 6.1.1.4'
H H 0.0000 0.0000 'International Tables Vol C Tables 4.2.6.8 and 6.1.1.4'
N N 0.0061 0.0033 'International Tables Vol C Tables 4.2.6.8 and 6.1.1.4'
P P 0.1023 0.0942 'International Tables Vol C Tables 4.2.6.8 and 6.1.1.4'
Cl Cl 0.1484 0.1585 'International Tables Vol C Tables 4.2.6.8 and 6.1.1.4'
Ru Ru -1.2594 0.8363 'International Tables Vol C Tables 4.2.6.8 and 6.1.1.4'

loop_
_geom_angle_atom_site_label_1
_geom_angle_atom_site_label_2
_geom_angle_atom_site_label_3
_geom_angle
_geom_angle_site_symmetry_1
_geom_angle_site_symmetry_3
C2 Ru1 C3 37.79(6) . .
C2 Ru1 C1 37.33(7) . .
C3 Ru1 C1 67.95(6) . .
C2 Ru1 C4 68.03(6) . .
C3 Ru1 C4 37.29(5) . .
C1 Ru1 C4 81.00(6) . .
C2 Ru1 C6 66.88(6) . .
C3 Ru1 C6 78.93(6) . .
C1 Ru1 C6 37.71(7) . .
C4 Ru1 C6 67.30(6) . .
C2 Ru1 C5 79.06(6) . .
C3 Ru1 C5 66.85(5) . .
C1 Ru1 C5 67.30(7) . .
C4 Ru1 C5 37.75(6) . .
C6 Ru1 C5 36.33(7) . .
C2 Ru1 P1 93.67(5) . .
C3 Ru1 P1 96.20(4) . .
C1 Ru1 P1 116.95(5) . .
C4 Ru1 P1 122.59(4) . .
C6 Ru1 P1 154.21(5) . .
C5 Ru1 P1 160.34(4) . .
C2 Ru1 Cl1 119.81(5) . .
C3 Ru1 Cl1 157.47(4) . .
C1 Ru1 Cl1 90.91(5) . .
C4 Ru1 Cl1 150.60(4) . .
C6 Ru1 Cl1 89.09(5) . .
C5 Ru1 Cl1 113.21(4) . .
P1 Ru1 Cl1 86.294(13) . .
C2 Ru1 Cl2 152.74(5) . .
C3 Ru1 Cl2 115.07(4) . .
C1 Ru1 Cl2 156.67(5) . .
C4 Ru1 Cl2 89.12(4) . .
C6 Ru1 Cl2 118.97(5) . .
C5 Ru1 Cl2 92.05(5) . .
P1 Ru1 Cl2 86.180(13) . .
Cl1 Ru1 Cl2 87.411(13) . .
N1 P1 C11 106.06(8) . .
N1 P1 C17 106.79(7) . .
C11 P1 C17 104.60(7) . .
N1 P1 Ru1 110.48(5) . .
C11 P1 Ru1 113.39(5) . .
C17 P1 Ru1 114.90(5) . .
C23 N1 P1 129.28(12) . .
C23' N1 P1 123.77(14) 2_656 .
C2 C1 C6 118.05(16) . .
C2 C1 C7 121.66(19) . .
C6 C1 C7 120.29(19) . .
C2 C1 Ru1 70.80(9) . .
C6 C1 Ru1 71.89(9) . .
C7 C1 Ru1 128.46(13) . .
C1 C2 C3 120.97(14) . .
C1 C2 Ru1 71.87(9) . .
C3 C2 Ru1 71.45(8) . .
C4 C3 C2 120.72(14) . .
C4 C3 Ru1 71.64(7) . .
C2 C3 Ru1 70.76(8) . .
C3 C4 C5 118.18(14) . .
C3 C4 C8 122.30(14) . .
C5 C4 C8 119.42(13) . .
C3 C4 Ru1 71.06(7) . .
C5 C4 Ru1 72.04(8) . .
C8 C4 Ru1 131.13(11) . .
C6 C5 C4 120.69(14) . .
C6 C5 Ru1 71.54(9) . .
C4 C5 Ru1 70.21(8) . .
C5 C6 C1 121.28(16) . .
C5 C6 Ru1 72.13(9) . .
C1 C6 Ru1 70.41(10) . .
C4 C8 C9 114.33(13) . .
C4 C8 C10 108.33(16) . .
C9 C8 C10 111.16(17) . .
C12 C11 C16 118.58(16) . .
C12 C11 P1 120.04(13) . .
C16 C11 P1 121.05(12) . .
C13 C12 C11 120.57(18) . .
C14 C13 C12 120.01(19) . .
C13 C14 C15 120.18(19) . .
C14 C15 C16 120.29(18) . .
C15 C16 C11 120.35(16) . .
C18 C17 C22 118.32(14) . .
C18 C17 P1 118.46(11) . .
C22 C17 P1 123.01(13) . .
C17 C18 C19 120.63(17) . .
C20 C19 C18 120.3(2) . .
C21 C20 C19 119.81(15) . .
C20 C21 C22 120.46(15) . .
C17 C22 C21 120.51(16) . .
N1 C23 C24 110.75(17) . .
N1 C23 C23 106.5(2) . 2_656
C24 C23 C23 110.08(15) . 2_656
C25 C24 C23 111.9(2) . .
C25 C25 C24 111.59(17) 2_656 .
C23' C23' C24' 110.7(2) 2_656 .
C23' C23' N1 103.0(3) 2_656 2_656
C24' C23' N1 115.8(3) . 2_656
C25' C24' C23' 111.6(3) . .
C25' C25' C24' 111.0(3) 2_656 .

loop_
_geom_bond_atom_site_label_1
_geom_bond_atom_site_label_2
_geom_bond_distance
_geom_bond_site_symmetry_2
Ru1 C2 2.1934(14) .
Ru1 C3 2.2025(13) .
Ru1 C1 2.2073(16) .
Ru1 C4 2.2100(13) .
Ru1 C6 2.2268(17) .
Ru1 C5 2.2343(15) .
Ru1 P1 2.3422(4) .
Ru1 Cl1 2.4142(4) .
Ru1 Cl2 2.4196(4) .
P1 N1 1.6549(13) .
P1 C11 1.8189(16) .
P1 C17 1.8326(14) .
N1 C23 1.503(2) .
N1 C23' 1.557(3) 2_656
C1 C2 1.408(3) .
C1 C6 1.433(3) .
C1 C7 1.511(3) .
C2 C3 1.424(2) .
C3 C4 1.4107(19) .
C4 C5 1.438(2) .
C4 C8 1.510(2) .
C5 C6 1.391(3) .
C8 C9 1.520(3) .
C8 C10 1.538(3) .
C11 C12 1.399(2) .
C11 C16 1.402(2) .
C12 C13 1.396(3) .
C13 C14 1.379(4) .
C14 C15 1.385(3) .
C15 C16 1.390(2) .
C17 C18 1.392(3) .
C17 C22 1.394(2) .
C18 C19 1.395(3) .
C19 C20 1.380(3) .
C20 C21 1.369(3) .
C21 C22 1.398(2) .
C23 C24 1.531(3) .
C23 C23 1.544(4) 2_656
C24 C25 1.529(4) .
C25 C25 1.525(5) 2_656
C23' C23' 1.528(6) 2_656
C23' C24' 1.529(5) .
C23' N1 1.557(3) 2_656
C24' C25' 1.527(5) .
C25' C25' 1.513(7) 2_656

loop_
_geom_torsion_atom_site_label_1
_geom_torsion_atom_site_label_2
_geom_torsion_atom_site_label_3
_geom_torsion_atom_site_label_4
_geom_torsion
_geom_torsion_site_symmetry_1
_geom_torsion_site_symmetry_4
C11 P1 N1 C23 48.94(18) . .
C17 P1 N1 C23 -62.21(19) . .
Ru1 P1 N1 C23 172.20(15) . .
C11 P1 N1 C23' 107.82(18) . 2_656
C17 P1 N1 C23' -3.3(2) . 2_656
Ru1 P1 N1 C23' -128.91(16) . 2_656
C6 C1 C2 C3 -2.0(2) . .
C7 C1 C2 C3 178.06(16) . .
Ru1 C1 C2 C3 54.07(13) . .
C6 C1 C2 Ru1 -56.04(13) . .
C7 C1 C2 Ru1 123.99(17) . .
C1 C2 C3 C4 -0.8(2) . .
Ru1 C2 C3 C4 53.46(12) . .
C1 C2 C3 Ru1 -54.26(13) . .
C2 C3 C4 C5 3.3(2) . .
Ru1 C3 C4 C5 56.38(11) . .
C2 C3 C4 C8 179.65(14) . .
Ru1 C3 C4 C8 -127.29(14) . .
C2 C3 C4 Ru1 -53.06(12) . .
C3 C4 C5 C6 -3.1(2) . .
C8 C4 C5 C6 -179.55(14) . .
Ru1 C4 C5 C6 52.78(13) . .
C3 C4 C5 Ru1 -55.90(11) . .
C8 C4 C5 Ru1 127.67(13) . .
C4 C5 C6 C1 0.4(2) . .
Ru1 C5 C6 C1 52.54(14) . .
C4 C5 C6 Ru1 -52.18(13) . .
C2 C1 C6 C5 2.2(2) . .
C7 C1 C6 C5 -177.84(16) . .
Ru1 C1 C6 C5 -53.31(14) . .
C2 C1 C6 Ru1 55.50(13) . .
C7 C1 C6 Ru1 -124.53(16) . .
C3 C4 C8 C9 29.9(2) . .
C5 C4 C8 C9 -153.83(16) . .
Ru1 C4 C8 C9 -62.5(2) . .
C3 C4 C8 C10 -94.66(19) . .
C5 C4 C8 C10 81.62(19) . .
Ru1 C4 C8 C10 172.91(14) . .
N1 P1 C11 C12 20.71(14) . .
C17 P1 C11 C12 133.38(12) . .
Ru1 P1 C11 C12 -100.70(12) . .
N1 P1 C11 C16 -166.07(11) . .
C17 P1 C11 C16 -53.40(13) . .
Ru1 P1 C11 C16 72.52(12) . .
C16 C11 C12 C13 -0.3(2) . .
P1 C11 C12 C13 173.06(13) . .
C11 C12 C13 C14 -1.1(3) . .
C12 C13 C14 C15 1.6(3) . .
C13 C14 C15 C16 -0.6(3) . .
C14 C15 C16 C11 -0.9(2) . .
C12 C11 C16 C15 1.3(2) . .
P1 C11 C16 C15 -172.00(11) . .
N1 P1 C17 C18 -77.46(16) . .
C11 P1 C17 C18 170.39(14) . .
Ru1 P1 C17 C18 45.42(15) . .
N1 P1 C17 C22 97.14(13) . .
C11 P1 C17 C22 -15.01(14) . .
Ru1 P1 C17 C22 -139.98(11) . .
C22 C17 C18 C19 -0.1(3) . .
P1 C17 C18 C19 174.80(18) . .
C17 C18 C19 C20 0.1(4) . .
C18 C19 C20 C21 -0.6(3) . .
C19 C20 C21 C22 0.9(3) . .
C18 C17 C22 C21 0.4(2) . .
P1 C17 C22 C21 -174.18(12) . .
C20 C21 C22 C17 -0.9(2) . .
P1 N1 C23 C24 -145.80(17) . .
P1 N1 C23 C23 94.53(15) . 2_656
N1 C23 C24 C25 -60.8(3) . .
C23 C23 C24 C25 56.7(3) 2_656 .
C23 C24 C25 C25 -54.6(3) . 2_656
C23' C23' C24' C25' -55.8(5) 2_656 .
N1 C23' C24' C25' 60.9(4) 2_656 .
C23' C24' C25' C25' 56.0(5) . 2_656
